data_2221323
loop_
_publ_author_name
'Wang, Liang-Gui'

_publ_section_title
;
 Bis[bis(1-oxo-2-pyridyl)aminato]copper(II) tetrahydrate
;
_journal_coeditor_code CV2529
_journal_issue 4
_journal_name_full 'Acta Crystallographica Section E'
_journal_page_first m420
_journal_paper_doi 10.1107/S1600536809009453
_journal_volume 65
_journal_year 2009
_chemical_formula_iupac '[Cu (C10 H8 N3 O2)2], 4H2 O'
_chemical_formula_moiety 'C20 H16 Cu N6 O4, 4(H2 O)'
_chemical_formula_sum 'C20 H24 Cu N6 O8'
_chemical_formula_weight 539.99
_chemical_name_systematic
;
Bis[bis(1-oxo-2-pyridyl)aminato]copper(II) tetrahydrate
;
_space_group_IT_number 14
_symmetry_cell_setting monoclinic
_symmetry_space_group_name_Hall '-P 2ybc'
_symmetry_space_group_name_H-M 'P 1 21/c 1'
_atom_sites_solution_hydrogens geom
_atom_sites_solution_primary direct
_atom_sites_solution_secondary difmap
_audit_creation_method SHELXL-97
_cell_angle_alpha 90.00
_cell_angle_beta 127.136(14)
_cell_angle_gamma 90.00
_cell_formula_units_Z 4
_cell_length_a 10.697(3)
_cell_length_b 17.607(5)
_cell_length_c 15.052(3)
_cell_measurement_reflns_used 1752
_cell_measurement_temperature 298(2)
_cell_measurement_theta_max 25.30
_cell_measurement_theta_min 2.05
_cell_volume 2260.0(11)
_computing_cell_refinement 'APEX2 (Bruker, 2004)'
_computing_data_collection 'APEX2 (Bruker, 2004)'
_computing_data_reduction 'APEX2 (Bruker, 2004)'
_computing_molecular_graphics
;
ORTEPIII (Burnett & Johnson, 1996) and ORTEP-3 for Windows (Farrugia,
1997)
;
_computing_publication_material 'SHELXL97 (Sheldrick, 2008)'
_computing_structure_refinement 'SHELXL97 (Sheldrick, 2008)'
_computing_structure_solution 'SHELXS97 (Sheldrick, 2008)'
_diffrn_ambient_temperature 298(2)
_diffrn_measured_fraction_theta_full 0.997
_diffrn_measured_fraction_theta_max 0.997
_diffrn_measurement_device_type 'Bruker APEXII area-detector'
_diffrn_measurement_method '\f and \w'
_diffrn_radiation_monochromator graphite
_diffrn_radiation_source 'fine-focus sealed tube'
_diffrn_radiation_type MoK\a
_diffrn_radiation_wavelength 0.71073
_diffrn_reflns_av_R_equivalents 0.0758
_diffrn_reflns_av_sigmaI/netI 0.1318
_diffrn_reflns_limit_h_max 12
_diffrn_reflns_limit_h_min -10
_diffrn_reflns_limit_k_max 16
_diffrn_reflns_limit_k_min -21
_diffrn_reflns_limit_l_max 17
_diffrn_reflns_limit_l_min -18
_diffrn_reflns_number 11476
_diffrn_reflns_theta_full 25.30
_diffrn_reflns_theta_max 25.30
_diffrn_reflns_theta_min 2.05
_diffrn_standards_interval_count 0
_diffrn_standards_interval_time 0
_diffrn_standards_number 0
_exptl_absorpt_coefficient_mu 1.027
_exptl_absorpt_correction_T_max 0.8367
_exptl_absorpt_correction_T_min 0.7550
_exptl_absorpt_correction_type multi-scan
_exptl_absorpt_process_details '(SADABS; Bruker, 2004)'
_exptl_crystal_colour blue
_exptl_crystal_density_diffrn 1.587
_exptl_crystal_density_method 'not measured'
_exptl_crystal_description block
_exptl_crystal_F_000 1116
_exptl_crystal_size_max 0.29
_exptl_crystal_size_mid 0.22
_exptl_crystal_size_min 0.18
_refine_diff_density_max 0.603
_refine_diff_density_min -0.461
_refine_ls_extinction_method none
_refine_ls_goodness_of_fit_ref 0.851
_refine_ls_hydrogen_treatment mixed
_refine_ls_matrix_type full
_refine_ls_number_parameters 340
_refine_ls_number_reflns 4095
_refine_ls_number_restraints 12
_refine_ls_restrained_S_all 0.850
_refine_ls_R_factor_all 0.1303
_refine_ls_R_factor_gt 0.0544
_refine_ls_shift/su_max 0.000
_refine_ls_shift/su_mean 0.000
_refine_ls_structure_factor_coef Fsqd
_refine_ls_weighting_details 'calc w=1/[\s^2^(Fo^2^)+(0.08P)^2^+0.2094P] where P=(Fo^2^+2Fc^2^)/3'
_refine_ls_weighting_scheme calc
_refine_ls_wR_factor_gt 0.1298
_refine_ls_wR_factor_ref 0.1587
_reflns_number_gt 1752
_reflns_number_total 4095
_reflns_threshold_expression I>2\s(I)
_cod_data_source_file cv2529.cif
_cod_data_source_block I
_cod_original_cell_volume 2260.0(10)
_cod_original_sg_symbol_H-M 'P 21/c'
_cod_database_code 2221323
_cod_database_fobs_code 2221323

loop_
_symmetry_equiv_pos_as_xyz
'x, y, z'
'-x, y+1/2, -z+1/2'
'-x, -y, -z'
'x, -y-1/2, z-1/2'

loop_
_atom_site_type_symbol
_atom_site_label
_atom_site_fract_x
_atom_site_fract_y
_atom_site_fract_z
_atom_site_U_iso_or_equiv
_atom_site_adp_type
_atom_site_calc_flag
_atom_site_refinement_flags
_atom_site_occupancy
_atom_site_disorder_assembly
_atom_site_disorder_group
Cu Cu1 0.41065(8) 0.62055(4) 0.65999(6) 0.0480(3) Uani d . 1 . .
O O4 0.5914(4) 0.6883(2) 0.6952(3) 0.0476(10) Uani d . 1 . .
O O3 0.2092(4) 0.5560(2) 0.5640(3) 0.0466(10) Uani d . 1 . .
O O2 0.5541(4) 0.5283(2) 0.7419(3) 0.0511(10) Uani d . 1 . .
O O1 0.2746(4) 0.7147(2) 0.6342(3) 0.0506(10) Uani d . 1 . .
N N5 0.3971(5) 0.6065(2) 0.5228(3) 0.0366(11) Uani d . 1 . .
N N6 0.6029(5) 0.6880(2) 0.6100(4) 0.0407(11) Uani d . 1 . .
N N4 0.1976(4) 0.5258(2) 0.4770(3) 0.0355(10) Uani d . 1 . .
N N2 0.4349(5) 0.6242(3) 0.8015(3) 0.0395(11) Uani d . 1 . .
C C18 0.6318(6) 0.6939(4) 0.4418(5) 0.0567(17) Uani d . 1 . .
H H18 0.6409 0.6957 0.3841 0.068 Uiso calc R 1 . .
N N3 0.6122(5) 0.5311(3) 0.8499(4) 0.0471(12) Uani d . 1 . .
N N1 0.2569(5) 0.7195(3) 0.7140(4) 0.0481(13) Uani d . 1 . .
C C15 0.2965(5) 0.5512(3) 0.4521(4) 0.0369(13) Uani d . 1 . .
C C16 0.5016(6) 0.6442(3) 0.5173(4) 0.0366(14) Uani d . 1 . .
C C14 0.2811(6) 0.5125(3) 0.3655(4) 0.0423(14) Uani d . 1 . .
H H14 0.3488 0.5246 0.3483 0.051 Uiso calc R 1 . .
C C6 0.5502(6) 0.5803(3) 0.8852(5) 0.0435(14) Uani d . 1 . .
C C20 0.7135(6) 0.7326(3) 0.6203(5) 0.0463(15) Uani d . 1 . .
H H20 0.7788 0.7616 0.6844 0.056 Uiso calc R 1 . .
C C5 0.3413(6) 0.6719(3) 0.8065(5) 0.0457(15) Uani d . 1 . .
C C11 0.0881(6) 0.4723(3) 0.4162(5) 0.0448(14) Uani d . 1 . .
H H11 0.0214 0.4587 0.4338 0.054 Uiso calc R 1 . .
C C12 0.0727(6) 0.4377(3) 0.3297(5) 0.0499(15) Uani d . 1 . .
H H12 -0.0039 0.4010 0.2877 0.060 Uiso calc R 1 . .
C C17 0.5199(6) 0.6495(3) 0.4335(5) 0.0497(16) Uani d . 1 . .
H H17 0.4528 0.6216 0.3686 0.060 Uiso calc R 1 . .
C C4 0.3090(7) 0.6789(4) 0.8835(5) 0.0543(17) Uani d . 1 . .
H H4 0.3579 0.6463 0.9443 0.065 Uiso calc R 1 . .
C C2 0.1304(7) 0.7794(4) 0.7821(6) 0.065(2) Uani d . 1 . .
H H2 0.0616 0.8158 0.7745 0.078 Uiso calc R 1 . .
C C3 0.2077(7) 0.7324(4) 0.8717(6) 0.0638(19) Uani d . 1 . .
H H3 0.1914 0.7367 0.9257 0.077 Uiso calc R 1 . .
C C13 0.1727(7) 0.4582(4) 0.3055(5) 0.0541(16) Uani d . 1 . .
H H13 0.1656 0.4345 0.2473 0.065 Uiso calc R 1 . .
C C19 0.7303(7) 0.7357(4) 0.5374(5) 0.0594(18) Uani d . 1 . .
H H19 0.8080 0.7659 0.5455 0.071 Uiso calc R 1 . .
C C1 0.1547(6) 0.7728(3) 0.7021(5) 0.0592(18) Uani d . 1 . .
H H1 0.1016 0.8045 0.6401 0.071 Uiso calc R 1 . .
C C10 0.7378(7) 0.4870(4) 0.9224(6) 0.0613(18) Uani d . 1 . .
H H10 0.7791 0.4568 0.8951 0.074 Uiso calc R 1 . .
C C9 0.8059(8) 0.4848(4) 1.0328(6) 0.074(2) Uani d . 1 . .
H H9 0.8917 0.4537 1.0811 0.089 Uiso calc R 1 . .
C C8 0.7422(8) 0.5307(4) 1.0702(6) 0.075(2) Uani d . 1 . .
H H8 0.7840 0.5294 1.1452 0.091 Uiso calc R 1 . .
C C7 0.6194(7) 0.5779(4) 0.9999(5) 0.0548(16) Uani d . 1 . .
H H7 0.5807 0.6091 1.0281 0.066 Uiso calc R 1 . .
O O1W 0.9650(6) 0.6775(3) 0.4134(4) 0.0916(16) Uani d D 1 . .
O O2W 0.2615(5) 0.4326(3) 0.7051(4) 0.0789(14) Uani d D 1 . .
O O3W 0.4779(6) 0.8374(3) 0.6629(5) 0.0815(14) Uani d D 1 . .
O O4W 0.8955(6) 0.8330(4) 0.4159(4) 0.0934(16) Uani d D 1 . .
H H2WA 0.354(4) 0.415(4) 0.744(6) 0.140 Uiso d D 1 . .
H H2WB 0.250(7) 0.472(3) 0.669(6) 0.140 Uiso d D 1 . .
H H3WB 0.384(4) 0.847(4) 0.638(7) 0.140 Uiso d D 1 . .
H H1WA 1.029(7) 0.684(4) 0.4837(14) 0.140 Uiso d D 1 . .
H H1WB 0.911(8) 0.637(3) 0.398(6) 0.140 Uiso d D 1 . .
H H4WB 0.7981(17) 0.832(5) 0.365(4) 0.140 Uiso d D 1 . .
H H4WA 0.952(6) 0.817(5) 0.398(6) 0.140 Uiso d D 1 . .
H H3WA 0.499(8) 0.7903(12) 0.676(7) 0.140 Uiso d D 1 . .

loop_
_atom_site_aniso_label
_atom_site_aniso_U_11
_atom_site_aniso_U_22
_atom_site_aniso_U_33
_atom_site_aniso_U_12
_atom_site_aniso_U_13
_atom_site_aniso_U_23
Cu1 0.0496(4) 0.0564(5) 0.0427(5) -0.0004(4) 0.0303(4) -0.0027(4)
O4 0.050(2) 0.056(3) 0.039(2) -0.010(2) 0.0277(19) -0.005(2)
O3 0.051(2) 0.054(3) 0.043(2) -0.0071(19) 0.034(2) -0.011(2)
O2 0.061(2) 0.064(3) 0.038(2) 0.012(2) 0.035(2) 0.002(2)
O1 0.056(2) 0.060(3) 0.040(2) 0.010(2) 0.032(2) 0.002(2)
N5 0.034(2) 0.042(3) 0.035(3) 0.001(2) 0.022(2) -0.001(2)
N6 0.039(3) 0.044(3) 0.037(3) -0.001(2) 0.022(2) 0.004(2)
N4 0.032(2) 0.040(3) 0.037(3) -0.001(2) 0.022(2) -0.002(2)
N2 0.044(3) 0.047(3) 0.034(3) 0.004(2) 0.027(2) -0.004(2)
C18 0.046(3) 0.081(5) 0.048(4) 0.004(4) 0.031(3) 0.013(4)
N3 0.053(3) 0.048(3) 0.044(3) 0.000(3) 0.031(3) 0.002(3)
N1 0.037(3) 0.062(4) 0.041(3) -0.005(3) 0.022(2) -0.017(3)
C15 0.032(3) 0.053(4) 0.026(3) 0.011(3) 0.018(3) 0.005(3)
C16 0.029(3) 0.053(4) 0.026(3) 0.004(3) 0.016(3) 0.003(3)
C14 0.040(3) 0.056(4) 0.037(3) 0.010(3) 0.026(3) 0.007(3)
C6 0.052(3) 0.051(4) 0.040(4) -0.005(3) 0.035(3) -0.002(3)
C20 0.038(3) 0.050(4) 0.044(4) -0.008(3) 0.021(3) 0.001(3)
C5 0.043(3) 0.057(4) 0.032(3) -0.012(3) 0.020(3) -0.009(3)
C11 0.041(3) 0.047(4) 0.050(4) -0.001(3) 0.029(3) 0.001(3)
C12 0.048(3) 0.045(4) 0.049(4) -0.004(3) 0.025(3) -0.010(3)
C17 0.043(3) 0.067(4) 0.039(4) -0.004(3) 0.024(3) -0.003(3)
C4 0.054(4) 0.075(5) 0.043(4) -0.010(4) 0.034(3) -0.014(3)
C2 0.045(4) 0.080(5) 0.074(5) -0.006(4) 0.037(4) -0.037(4)
C3 0.054(4) 0.094(6) 0.057(5) -0.016(4) 0.041(4) -0.025(4)
C13 0.056(4) 0.058(4) 0.046(4) 0.009(4) 0.030(3) 0.000(3)
C19 0.044(4) 0.070(5) 0.061(5) -0.010(3) 0.030(4) 0.006(4)
C1 0.039(3) 0.056(4) 0.064(5) 0.001(3) 0.021(3) -0.015(3)
C10 0.054(4) 0.061(5) 0.065(5) 0.009(4) 0.033(4) 0.009(4)
C9 0.072(4) 0.091(6) 0.040(4) 0.011(4) 0.023(4) 0.010(4)
C8 0.082(5) 0.081(6) 0.044(4) -0.006(5) 0.028(4) 0.009(4)
C7 0.064(4) 0.063(4) 0.041(4) -0.003(4) 0.034(3) 0.001(3)
O1W 0.067(3) 0.069(4) 0.098(4) -0.002(3) 0.029(3) 0.017(3)
O2W 0.087(3) 0.069(4) 0.082(4) -0.004(3) 0.052(3) 0.009(3)
O3W 0.108(4) 0.066(3) 0.083(4) -0.003(3) 0.064(4) -0.002(3)
O4W 0.102(4) 0.097(4) 0.073(4) 0.001(4) 0.048(3) 0.003(3)

loop_
_atom_type_symbol
_atom_type_description
_atom_type_scat_dispersion_real
_atom_type_scat_dispersion_imag
_atom_type_scat_source
C C 0.0033 0.0016 'International Tables Vol C Tables 4.2.6.8 and 6.1.1.4'
H H 0.0000 0.0000 'International Tables Vol C Tables 4.2.6.8 and 6.1.1.4'
Cu Cu 0.3201 1.2651 'International Tables Vol C Tables 4.2.6.8 and 6.1.1.4'
N N 0.0061 0.0033 'International Tables Vol C Tables 4.2.6.8 and 6.1.1.4'
O O 0.0106 0.0060 'International Tables Vol C Tables 4.2.6.8 and 6.1.1.4'

loop_
_geom_angle_atom_site_label_1
_geom_angle_atom_site_label_2
_geom_angle_atom_site_label_3
_geom_angle_site_symmetry_1
_geom_angle_site_symmetry_3
_geom_angle
_geom_angle_publ_flag
N2 Cu1 N5 . . 174.15(18) ?
N2 Cu1 O4 . . 102.22(16) ?
N5 Cu1 O4 . . 78.90(16) ?
N2 Cu1 O2 . . 79.40(16) ?
N5 Cu1 O2 . . 94.82(15) ?
O4 Cu1 O2 . . 93.35(15) ?
N2 Cu1 O3 . . 100.02(15) ?
N5 Cu1 O3 . . 79.34(15) ?
O4 Cu1 O3 . . 157.50(14) ?
O2 Cu1 O3 . . 94.08(15) ?
N2 Cu1 O1 . . 78.36(17) ?
N5 Cu1 O1 . . 107.41(15) ?
O4 Cu1 O1 . . 91.64(15) ?
O2 Cu1 O1 . . 157.76(15) ?
O3 Cu1 O1 . . 89.47(14) ?
N6 O4 Cu1 . . 111.2(3) ?
N4 O3 Cu1 . . 110.0(3) ?
N3 O2 Cu1 . . 109.1(3) ?
N1 O1 Cu1 . . 110.3(3) ?
C16 N5 C15 . . 126.8(4) ?
C16 N5 Cu1 . . 117.3(3) ?
C15 N5 Cu1 . . 115.2(3) ?
C20 N6 O4 . . 117.4(4) ?
C20 N6 C16 . . 122.8(5) ?
O4 N6 C16 . . 119.8(4) ?
C11 N4 O3 . . 118.1(4) ?
C11 N4 C15 . . 122.3(5) ?
O3 N4 C15 . . 119.7(4) ?
C5 N2 C6 . . 126.6(5) ?
C5 N2 Cu1 . . 117.5(4) ?
C6 N2 Cu1 . . 115.8(3) ?
C17 C18 C19 . . 118.4(6) ?
C17 C18 H18 . . 120.8 ?
C19 C18 H18 . . 120.8 ?
O2 N3 C10 . . 117.5(5) ?
O2 N3 C6 . . 120.7(5) ?
C10 N3 C6 . . 121.7(5) ?
O1 N1 C1 . . 117.6(5) ?
O1 N1 C5 . . 120.5(4) ?
C1 N1 C5 . . 121.9(5) ?
N5 C15 C14 . . 132.4(5) ?
N5 C15 N4 . . 112.9(4) ?
C14 C15 N4 . . 114.5(5) ?
N5 C16 N6 . . 112.9(4) ?
N5 C16 C17 . . 131.8(5) ?
N6 C16 C17 . . 115.3(5) ?
C13 C14 C15 . . 123.1(5) ?
C13 C14 H14 . . 118.5 ?
C15 C14 H14 . . 118.5 ?
N2 C6 N3 . . 112.4(5) ?
N2 C6 C7 . . 131.8(5) ?
N3 C6 C7 . . 115.7(5) ?
N6 C20 C19 . . 120.6(5) ?
N6 C20 H20 . . 119.7 ?
C19 C20 H20 . . 119.7 ?
N2 C5 N1 . . 112.0(5) ?
N2 C5 C4 . . 131.9(6) ?
N1 C5 C4 . . 116.1(5) ?
N4 C11 C12 . . 121.4(5) ?
N4 C11 H11 . . 119.3 ?
C12 C11 H11 . . 119.3 ?
C11 C12 C13 . . 118.4(5) ?
C11 C12 H12 . . 120.8 ?
C13 C12 H12 . . 120.8 ?
C18 C17 C16 . . 123.3(5) ?
C18 C17 H17 . . 118.4 ?
C16 C17 H17 . . 118.4 ?
C3 C4 C5 . . 121.9(6) ?
C3 C4 H4 . . 119.1 ?
C5 C4 H4 . . 119.1 ?
C3 C2 C1 . . 119.5(6) ?
C3 C2 H2 . . 120.2 ?
C1 C2 H2 . . 120.2 ?
C2 C3 C4 . . 120.6(6) ?
C2 C3 H3 . . 119.7 ?
C4 C3 H3 . . 119.7 ?
C14 C13 C12 . . 120.1(6) ?
C14 C13 H13 . . 119.9 ?
C12 C13 H13 . . 119.9 ?
C20 C19 C18 . . 119.6(6) ?
C20 C19 H19 . . 120.2 ?
C18 C19 H19 . . 120.2 ?
N1 C1 C2 . . 120.0(6) ?
N1 C1 H1 . . 120.0 ?
C2 C1 H1 . . 120.0 ?
N3 C10 C9 . . 122.9(6) ?
N3 C10 H10 . . 118.6 ?
C9 C10 H10 . . 118.6 ?
C10 C9 C8 . . 117.0(7) ?
C10 C9 H9 . . 121.5 ?
C8 C9 H9 . . 121.5 ?
C7 C8 C9 . . 121.5(6) ?
C7 C8 H8 . . 119.2 ?
C9 C8 H8 . . 119.2 ?
C8 C7 C6 . . 121.1(6) ?
C8 C7 H7 . . 119.5 ?
C6 C7 H7 . . 119.5 ?
H1WA O1W H1WB . . 111(7) ?
H2WA O2W H2WB . . 114(8) ?
H3WB O3W H3WA . . 112(8) ?
H4WB O4W H4WA . . 115(3) ?

loop_
_geom_bond_atom_site_label_1
_geom_bond_atom_site_label_2
_geom_bond_site_symmetry_2
_geom_bond_distance
_geom_bond_publ_flag
Cu1 N2 . 1.985(4) ?
Cu1 N5 . 1.996(4) ?
Cu1 O4 . 2.051(3) ?
Cu1 O2 . 2.056(4) ?
Cu1 O3 . 2.064(3) ?
Cu1 O1 . 2.083(4) ?
O4 N6 . 1.359(5) ?
O3 N4 . 1.348(5) ?
O2 N3 . 1.347(5) ?
O1 N1 . 1.327(5) ?
N5 C16 . 1.345(6) ?
N5 C15 . 1.363(6) ?
N6 C20 . 1.350(6) ?
N6 C16 . 1.374(6) ?
N4 C11 . 1.342(6) ?
N4 C15 . 1.393(6) ?
N2 C5 . 1.343(6) ?
N2 C6 . 1.353(7) ?
C18 C17 . 1.371(7) ?
C18 C19 . 1.376(8) ?
C18 H18 . 0.9300 ?
N3 C10 . 1.352(7) ?
N3 C6 . 1.377(7) ?
N1 C1 . 1.368(7) ?
N1 C5 . 1.393(7) ?
C15 C14 . 1.390(7) ?
C16 C17 . 1.391(7) ?
C14 C13 . 1.345(7) ?
C14 H14 . 0.9300 ?
C6 C7 . 1.410(7) ?
C20 C19 . 1.366(7) ?
C20 H20 . 0.9300 ?
C5 C4 . 1.400(7) ?
C11 C12 . 1.355(7) ?
C11 H11 . 0.9300 ?
C12 C13 . 1.371(7) ?
C12 H12 . 0.9300 ?
C17 H17 . 0.9300 ?
C4 C3 . 1.364(8) ?
C4 H4 . 0.9300 ?
C2 C3 . 1.357(9) ?
C2 C1 . 1.382(8) ?
C2 H2 . 0.9300 ?
C3 H3 . 0.9300 ?
C13 H13 . 0.9300 ?
C19 H19 . 0.9300 ?
C1 H1 . 0.9300 ?
C10 C9 . 1.354(8) ?
C10 H10 . 0.9300 ?
C9 C8 . 1.378(9) ?
C9 H9 . 0.9300 ?
C8 C7 . 1.363(8) ?
C8 H8 . 0.9300 ?
C7 H7 . 0.9300 ?
O1W H1WA . 0.852(10) ?
O1W H1WB . 0.86(7) ?
O2W H2WA . 0.85(7) ?
O2W H2WB . 0.84(6) ?
O3W H3WB . 0.85(8) ?
O3W H3WA . 0.85(3) ?
O4W H4WB . 0.85(8) ?
O4W H4WA . 0.85(8) ?

loop_
_geom_contact_atom_site_label_1
_geom_contact_atom_site_label_2
_geom_contact_distance
_geom_contact_site_symmetry_1
_geom_contact_site_symmetry_2
_geom_contact_publ_flag
Cg1 Cg3 3.732(2) . 4_554 y
Cg2 Cg3 3.6500(10) . 3_666 y

loop_
_geom_hbond_atom_site_label_D
_geom_hbond_atom_site_label_H
_geom_hbond_atom_site_label_A
_geom_hbond_site_symmetry_A
_geom_hbond_distance_DH
_geom_hbond_distance_HA
_geom_hbond_distance_DA
_geom_hbond_angle_DHA
O2W H2WA O3W 2_646 0.85(7) 2.01(7) 2.800(7) 156(6)
O3W H3WA O4 . 0.85(3) 1.99(5) 2.808(6) 163(7)
O2W H2WB O3 . 0.84(6) 2.01(6) 2.848(6) 172(8)
O1W H1WA O1 1_655 0.852(10) 2.27(4) 3.025(6) 148(7)
O1W H1WB O2W 3_666 0.86(7) 1.96(8) 2.755(7) 153(6)
O4W H4WB O4 4_575 0.84(3) 2.17(3) 2.951(6) 154(6)
